data_1526313
loop_
_publ_author_name
'Radosavljevic, I.'
'Howard, J.A.K.'
'Sleight, A.W.'

_publ_section_title
;
 Synthesis and structure of two new bismuth cadmium vanadates, Bi CdV O5
 and Bi Cd2 V O6, and structures of Bi Ca2 As O6 and Bi Mg2 PO6
;
_journal_name_full 'International Journal of Inorganic Materials'
_journal_page_first 543
_journal_page_last 550
_journal_volume 2
_journal_year 2000
_chemical_formula_sum 'Bi Mg2 O6 P'
_chemical_name_systematic 'Bi Mg2 (P O4) O2'
_space_group_IT_number 62
_symmetry_space_group_name_Hall '-P 2n 2a'
_symmetry_space_group_name_H-M 'P m c n'
_cell_angle_alpha 90
_cell_angle_beta 90
_cell_angle_gamma 90
_cell_formula_units_Z 4
_cell_length_a 5.2743
_cell_length_b 7.8088
_cell_length_c 11.8948
_cell_volume 489.899
_citation_journal_id_ASTM IJIMCR
_cod_data_source_file Radosavljevic_IJIMCR_2000_123.cif
_cod_data_source_block Bi1Mg2O6P1
_cod_original_cell_volume 489.8987
_cod_original_sg_symbol_Hall '-P 2ac 2n (y,z,x)'
_cod_original_formula_sum 'Bi1 Mg2 O6 P1'
_cod_database_code 1526313

loop_
_symmetry_equiv_pos_as_xyz
x,y,z
-x,y+1/2,-z+1/2
-x+1/2,-y+1/2,z+1/2
x+1/2,-y,-z
-x,-y,-z
x,-y-1/2,z-1/2
x-1/2,y-1/2,-z-1/2
-x-1/2,y,z

loop_
_atom_site_label
_atom_site_type_symbol
_atom_site_fract_x
_atom_site_fract_y
_atom_site_fract_z
_atom_site_occupancy
_atom_site_U_iso_or_equiv
O3 O-2 0.25 0.8516 0.7685 1 0.0
O4 O-2 0.75 0.67 0.7343 1 0.0
O2 O-2 0.997 0.1705 0.9941 1 0.0
P1 P+5 0.25 -0.001 0.697 1 0.0
Mg2 Mg+2 0.25 0.3018 0.907 1 0.0
O1 O-2 0.0043 0.0008 0.6226 1 0.0
Mg1 Mg+2 0.75 0.305 0.034 1 0.0
Bi1 Bi+3 0.75 0.003 0.9024 1 0.0
